data_4110951
loop_
_publ_author_name
'Andrea De\'ak'
'T\"unde Megyes'
'G\'abor T\'ark\'anyi'
'P\'eter Kir\'aly'
'L\'aszl\'o Bicz\'ok'
'G\'abor P\'alink\'as'
'Peter J. Stang'

_publ_contact_author_address
; Institute of Structural Chemistry,
  Chemical Research Center of the Hungarian Academy of Sciences,
  H-1525 Budapest,
  P.O.Box 17,
  Hungary
;
_publ_contact_author_email deak@chemres.hu
_publ_contact_author_fax 00-36-1-438-4141/201
_publ_contact_author_name 'Andrea De\'ak'
_publ_contact_author_phone 00-36-1-438-1161/327
_publ_section_title
;
 Synthesis and Solution- and Solid-State Characterization of Gold(I) Rings
 with Short Au...Au Interactions. Spontaneous Resolution of a Gold(I)
 Complex
;
_journal_name_full 'Journal of the American Chemical Society'
_journal_page_first 12668
_journal_page_last 12670
_journal_paper_doi 10.1021/ja064609x
_journal_volume 128
_journal_year 2006
_chemical_formula_moiety 'C78 H64 Au2 O2 P4, 4(C H2 Cl2), H4 O2, 2(N O3), 2(H2 O)'
_chemical_formula_sum 'C82 H80 Au2 Cl8 N2 O12 P4'
_chemical_formula_weight 2086.89
_chemical_name_systematic
;
 ?
;
_space_group_IT_number 15
_symmetry_cell_setting monoclinic
_symmetry_space_group_name_Hall '-C 2yc'
_symmetry_space_group_name_H-M 'C 1 2/c 1'
_atom_sites_solution_hydrogens geom
_atom_sites_solution_primary direct
_atom_sites_solution_secondary difmap
_audit_creation_method SHELXL-97
_cell_angle_alpha 90.00
_cell_angle_beta 121.486(8)
_cell_angle_gamma 90.00
_cell_formula_units_Z 4
_cell_length_a 28.183(7)
_cell_length_b 18.296(4)
_cell_length_c 18.923(4)
_cell_measurement_reflns_used 42549
_cell_measurement_temperature 134(2)
_cell_measurement_theta_max 27.485
_cell_measurement_theta_min 3.12
_cell_volume 8321(3)
_computing_cell_refinement 'CrystalClear (Rigaku/MSC Inc., 2005)'
_computing_data_collection 'CrystalClear (Rigaku/MSC Inc., 2005)'
_computing_data_reduction 'CrystalClear (Rigaku/MSC Inc., 2005)'
_computing_molecular_graphics 'PLATON (Spek, 2003)'
_computing_publication_material 'WinGX (Farrugia, 1999), PLATON (Spek, 2003)'
_computing_structure_refinement 'SHELXL-97 (Sheldrick, 1997)'
_computing_structure_solution 'SIR92 (Altomare <i>et al.</i>, 1994)'
_diffrn_ambient_temperature 134(2)
_diffrn_measured_fraction_theta_full 0.996
_diffrn_measured_fraction_theta_max 0.996
_diffrn_measurement_device_type 'R Axis Rapid'
_diffrn_measurement_method 'phi and omega scans'
_diffrn_radiation_monochromator graphite
_diffrn_radiation_source 'fine-focus sealed tube'
_diffrn_radiation_type MoK\a
_diffrn_radiation_wavelength 0.71070
_diffrn_reflns_av_R_equivalents 0.0519
_diffrn_reflns_av_sigmaI/netI 0.0331
_diffrn_reflns_limit_h_max 33
_diffrn_reflns_limit_h_min -28
_diffrn_reflns_limit_k_max 21
_diffrn_reflns_limit_k_min -21
_diffrn_reflns_limit_l_max 20
_diffrn_reflns_limit_l_min -22
_diffrn_reflns_number 41413
_diffrn_reflns_theta_full 25.03
_diffrn_reflns_theta_max 25.03
_diffrn_reflns_theta_min 3.12
_exptl_absorpt_coefficient_mu 3.917
_exptl_absorpt_correction_T_max 0.297
_exptl_absorpt_correction_T_min 0.168
_exptl_absorpt_correction_type empirical
_exptl_crystal_colour colorless
_exptl_crystal_density_diffrn 1.666
_exptl_crystal_description prismatic
_exptl_crystal_F_000 4144
_exptl_crystal_size_max 0.57
_exptl_crystal_size_mid 0.56
_exptl_crystal_size_min 0.31
_refine_diff_density_max 1.209
_refine_diff_density_min -0.755
_refine_diff_density_rms 0.111
_refine_ls_extinction_method none
_refine_ls_goodness_of_fit_ref 1.041
_refine_ls_hydrogen_treatment constr
_refine_ls_matrix_type full
_refine_ls_number_parameters 545
_refine_ls_number_reflns 7326
_refine_ls_number_restraints 8
_refine_ls_restrained_S_all 1.077
_refine_ls_R_factor_all 0.0377
_refine_ls_R_factor_gt 0.0306
_refine_ls_shift/su_max 0.002
_refine_ls_shift/su_mean 0.000
_refine_ls_structure_factor_coef Fsqd
_refine_ls_weighting_details 'calc w=1/[\s^2^(Fo^2^)+(0.0192P)^2^+61.9684P] where P=(Fo^2^+2Fc^2^)/3'
_refine_ls_weighting_scheme calc
_refine_ls_wR_factor_gt 0.0624
_refine_ls_wR_factor_ref 0.0675
_reflns_number_gt 6380
_reflns_number_total 7326
_reflns_threshold_expression >2sigma(I)
_cod_data_source_file ja064609xsi20060816_061828.cif
_cod_data_source_block complex2
_cod_original_sg_symbol_H-M 'C 2/c'
_cod_database_code 4110951

loop_
_symmetry_equiv_pos_as_xyz
'x, y, z'
'-x, y, -z+1/2'
'x+1/2, y+1/2, z'
'-x+1/2, y+1/2, -z+1/2'
'-x, -y, -z'
'x, -y, z-1/2'
'-x+1/2, -y+1/2, -z'
'x+1/2, -y+1/2, z-1/2'

loop_
_atom_site_label
_atom_site_type_symbol
_atom_site_fract_x
_atom_site_fract_y
_atom_site_fract_z
_atom_site_U_iso_or_equiv
_atom_site_adp_type
_atom_site_occupancy
_atom_site_symmetry_multiplicity
_atom_site_calc_flag
_atom_site_refinement_flags
_atom_site_disorder_assembly
_atom_site_disorder_group
Au1 Au 0.556941(7) 0.729343(9) 0.772510(9) 0.01786(6) Uani 1 1 d . . .
P1 P 0.55703(5) 0.81724(6) 0.68375(7) 0.0186(2) Uani 1 1 d . . .
P2 P 0.41462(5) 0.65973(6) 0.60876(7) 0.0181(2) Uani 1 1 d . . .
O1 O 0.43544(12) 0.80124(16) 0.55600(18) 0.0204(7) Uani 1 1 d . . .
C1 C 0.50451(19) 0.8888(2) 0.6390(3) 0.0214(10) Uani 1 1 d . . .
C2 C 0.5186(2) 0.9612(3) 0.6624(3) 0.0308(12) Uani 1 1 d . . .
H2 H 0.5549 0.9729 0.7070 0.040 Uiso 1 1 calc R . .
C3 C 0.4804(2) 1.0166(3) 0.6214(3) 0.0397(13) Uani 1 1 d . . .
H3 H 0.4898 1.0655 0.6407 0.052 Uiso 1 1 calc R . .
C4 C 0.4288(2) 1.0015(3) 0.5528(3) 0.0324(12) Uani 1 1 d . . .
H4 H 0.4038 1.0404 0.5236 0.042 Uiso 1 1 calc R . .
C5 C 0.41295(19) 0.9297(3) 0.5258(3) 0.0235(10) Uani 1 1 d . . .
C6 C 0.36002(19) 0.9094(3) 0.4441(3) 0.0244(10) Uani 1 1 d . . .
C7 C 0.33985(19) 0.8360(3) 0.4567(3) 0.0216(10) Uani 1 1 d . . .
C8 C 0.2840(2) 0.8150(3) 0.4136(3) 0.0287(11) Uani 1 1 d . . .
H8 H 0.2564 0.8484 0.3764 0.037 Uiso 1 1 calc R . .
C9 C 0.2681(2) 0.7462(3) 0.4243(3) 0.0292(11) Uani 1 1 d . . .
H9 H 0.2300 0.7326 0.3932 0.038 Uiso 1 1 calc R . .
C10 C 0.30734(18) 0.6972(3) 0.4798(3) 0.0225(10) Uani 1 1 d . . .
H10 H 0.2961 0.6501 0.4868 0.029 Uiso 1 1 calc R . .
C11 C 0.36323(19) 0.7170(2) 0.5254(3) 0.0212(10) Uani 1 1 d . . .
C12 C 0.37851(19) 0.7856(2) 0.5113(3) 0.0214(10) Uani 1 1 d . . .
C13 C 0.44975(19) 0.8741(2) 0.5731(3) 0.0203(9) Uani 1 1 d . . .
C14 C 0.3767(2) 0.8984(3) 0.3781(3) 0.0339(12) Uani 1 1 d . . .
H14A H 0.4035 0.8582 0.3953 0.047 Uiso 1 1 calc R . .
H14B H 0.3936 0.9434 0.3731 0.047 Uiso 1 1 calc R . .
H14C H 0.3435 0.8867 0.3245 0.047 Uiso 1 1 calc R . .
C15 C 0.3159(2) 0.9692(3) 0.4136(3) 0.0309(11) Uani 1 1 d . . .
H15A H 0.2831 0.9543 0.3609 0.043 Uiso 1 1 calc R . .
H15B H 0.3309 1.0147 0.4057 0.043 Uiso 1 1 calc R . .
H15C H 0.3052 0.9771 0.4547 0.043 Uiso 1 1 calc R . .
C1A C 0.62066(18) 0.8684(2) 0.7499(3) 0.0206(10) Uani 1 1 d . . .
C2A C 0.6534(2) 0.8949(3) 0.7203(3) 0.0296(11) Uani 1 1 d . . .
H2A H 0.6431 0.8855 0.6647 0.039 Uiso 1 1 calc R . .
C3A C 0.7011(2) 0.9351(3) 0.7720(3) 0.0347(12) Uani 1 1 d . . .
H3A H 0.7234 0.9529 0.7518 0.045 Uiso 1 1 calc R . .
C4A C 0.7160(2) 0.9493(3) 0.8533(3) 0.0314(12) Uani 1 1 d . . .
H4A H 0.7482 0.9776 0.8884 0.041 Uiso 1 1 calc R . .
C5A C 0.6841(2) 0.9223(3) 0.8824(3) 0.0348(12) Uani 1 1 d . . .
H5A H 0.6946 0.9314 0.9381 0.045 Uiso 1 1 calc R . .
C6A C 0.6367(2) 0.8818(3) 0.8312(3) 0.0290(11) Uani 1 1 d . . .
H6A H 0.6151 0.8632 0.8523 0.038 Uiso 1 1 calc R . .
C1B C 0.56548(18) 0.7852(2) 0.5999(3) 0.0217(10) Uani 1 1 d . . .
C2B C 0.6070(2) 0.7343(3) 0.6197(3) 0.0290(11) Uani 1 1 d . . .
H2B H 0.6265 0.7135 0.6736 0.038 Uiso 1 1 calc R . .
C3B C 0.6203(2) 0.7135(3) 0.5623(3) 0.0361(13) Uani 1 1 d . . .
H3B H 0.6497 0.6797 0.5772 0.047 Uiso 1 1 calc R . .
C4B C 0.5909(2) 0.7421(3) 0.4824(3) 0.0374(13) Uani 1 1 d . . .
H4B H 0.5998 0.7277 0.4425 0.049 Uiso 1 1 calc R . .
C5B C 0.5486(2) 0.7912(3) 0.4616(3) 0.0359(13) Uani 1 1 d . . .
H5B H 0.5276 0.8096 0.4066 0.047 Uiso 1 1 calc R . .
C6B C 0.5365(2) 0.8143(3) 0.5201(3) 0.0283(11) Uani 1 1 d . . .
H6B H 0.5084 0.8499 0.5058 0.037 Uiso 1 1 calc R . .
C1C C 0.37860(18) 0.5760(2) 0.6042(3) 0.0197(9) Uani 1 1 d . . .
C2C C 0.36544(19) 0.5249(3) 0.5417(3) 0.0253(10) Uani 1 1 d . . .
H2C H 0.3754 0.5340 0.5017 0.033 Uiso 1 1 calc R . .
C3C C 0.3380(2) 0.4613(3) 0.5382(3) 0.0319(12) Uani 1 1 d . . .
H3C H 0.3288 0.4267 0.4955 0.041 Uiso 1 1 calc R . .
C4C C 0.3238(2) 0.4479(3) 0.5969(3) 0.0342(12) Uani 1 1 d . . .
H4C H 0.3059 0.4035 0.5955 0.045 Uiso 1 1 calc R . .
C5C C 0.3357(2) 0.4994(3) 0.6578(3) 0.0315(12) Uani 1 1 d . . .
H5C H 0.3251 0.4907 0.6972 0.041 Uiso 1 1 calc R . .
C6C C 0.36276(19) 0.5627(3) 0.6612(3) 0.0246(10) Uani 1 1 d . . .
H6C H 0.3708 0.5978 0.7030 0.032 Uiso 1 1 calc R . .
C1D C 0.46472(18) 0.6311(2) 0.5812(3) 0.0211(10) Uani 1 1 d . . .
C2D C 0.5104(2) 0.5890(3) 0.6377(3) 0.0255(10) Uani 1 1 d . . .
H2D H 0.5163 0.5793 0.6911 0.033 Uiso 1 1 calc R . .
C3D C 0.5467(2) 0.5617(3) 0.6166(3) 0.0324(12) Uani 1 1 d . . .
H3D H 0.5777 0.5331 0.6551 0.042 Uiso 1 1 calc R . .
C4D C 0.5379(2) 0.5761(3) 0.5385(3) 0.0359(13) Uani 1 1 d . . .
H4D H 0.5631 0.5574 0.5238 0.047 Uiso 1 1 calc R . .
C5D C 0.4931(2) 0.6170(3) 0.4825(3) 0.0326(12) Uani 1 1 d . . .
H5D H 0.4873 0.6264 0.4291 0.042 Uiso 1 1 calc R . .
C6D C 0.4561(2) 0.6450(3) 0.5037(3) 0.0264(11) Uani 1 1 d . . .
H6D H 0.4252 0.6735 0.4649 0.034 Uiso 1 1 calc R . .
N1 N 0.29758(18) 0.5784(2) 0.8105(2) 0.0322(10) Uani 1 1 d . . .
O2 O 0.30707(17) 0.6122(2) 0.7618(2) 0.0446(10) Uani 1 1 d . . .
O3 O 0.32223(16) 0.5197(2) 0.8418(2) 0.0480(10) Uani 1 1 d . . .
O4 O 0.26342(18) 0.6030(2) 0.8274(3) 0.0493(10) Uani 1 1 d . . .
C1X C 0.7689(4) 0.7787(5) 0.7386(5) 0.047(2) Uani 0.701(9) 1 d P A 1
H1X1 H 0.7524 0.8008 0.7687 0.061 Uiso 0.701(9) 1 calc PR A 1
H1X2 H 0.7612 0.7255 0.7337 0.061 Uiso 0.701(9) 1 calc PR A 1
Cl1X Cl 0.84058(17) 0.7930(2) 0.79458(18) 0.0761(15) Uani 0.701(9) 1 d P A 1
Cl2X Cl 0.73811(15) 0.8170(3) 0.6397(2) 0.0680(13) Uani 0.701(9) 1 d P A 1
C1Y C 0.8168(12) 0.8368(14) 0.7834(14) 0.064(8) Uani 0.299(9) 1 d P A 2
H1Y1 H 0.8200 0.8888 0.7997 0.077 Uiso 0.299(9) 1 calc PR A 2
H1Y2 H 0.8126 0.8072 0.8236 0.077 Uiso 0.299(9) 1 calc PR A 2
Cl1Y Cl 0.8743(5) 0.8110(5) 0.7846(4) 0.080(4) Uani 0.299(9) 1 d P A 2
Cl2Y Cl 0.7554(5) 0.8240(7) 0.6781(9) 0.087(4) Uani 0.299(9) 1 d P A 2
C2S C 0.3393(3) 0.1421(4) 0.6570(4) 0.0624(19) Uani 1 1 d . . .
H2S1 H 0.3243 0.1042 0.6775 0.081 Uiso 1 1 calc R B 3
H2S2 H 0.3276 0.1905 0.6660 0.081 Uiso 1 1 calc R B 3
Cl3X Cl 0.4128(4) 0.1369(8) 0.7127(5) 0.096(3) Uani 0.61(2) 1 d P C 3
Cl4X Cl 0.3128(2) 0.1291(6) 0.5520(3) 0.071(2) Uani 0.61(2) 1 d P C 3
Cl3Y Cl 0.4031(8) 0.1159(8) 0.6962(13) 0.093(5) Uani 0.39(2) 1 d P C 4
Cl4Y Cl 0.3018(5) 0.1755(17) 0.5564(5) 0.108(7) Uani 0.39(2) 1 d P C 4
O1S O 0.5335(2) 0.5861(3) 0.2778(4) 0.119(3) Uani 1 1 d D . .
O2S O 0.5480(2) 0.6948(4) 0.2600(3) 0.099(2) Uani 1 1 d D . .
H2S H 0.5028 0.5723 0.2872 0.050 Uiso 1 1 d D . .
H1S H 0.5232 0.6321 0.2901 0.050 Uiso 1 1 d D . .
H3S H 0.5138 0.7120 0.2583 0.050 Uiso 1 1 d D . .
H4S H 0.5137 0.6908 0.2032 0.050 Uiso 1 1 d D . .

loop_
_atom_site_aniso_label
_atom_site_aniso_U_11
_atom_site_aniso_U_22
_atom_site_aniso_U_33
_atom_site_aniso_U_23
_atom_site_aniso_U_13
_atom_site_aniso_U_12
Au1 0.01689(9) 0.01709(9) 0.01797(9) 0.00222(7) 0.00797(7) 0.00034(7)
P1 0.0174(6) 0.0183(6) 0.0183(5) 0.0011(4) 0.0081(4) -0.0006(5)
P2 0.0178(6) 0.0173(6) 0.0177(5) -0.0027(4) 0.0081(5) -0.0019(5)
O1 0.0164(15) 0.0188(16) 0.0244(16) 0.0020(12) 0.0094(13) 0.0012(13)
C1 0.022(2) 0.021(2) 0.022(2) 0.0040(18) 0.0124(19) 0.0046(19)
C2 0.027(3) 0.018(2) 0.035(3) 0.000(2) 0.007(2) 0.001(2)
C3 0.036(3) 0.021(3) 0.047(3) -0.001(2) 0.011(3) 0.002(2)
C4 0.029(3) 0.019(3) 0.042(3) 0.008(2) 0.013(2) 0.007(2)
C5 0.021(2) 0.029(3) 0.022(2) 0.0067(19) 0.0121(19) 0.005(2)
C6 0.023(2) 0.025(3) 0.021(2) 0.0053(18) 0.0084(19) 0.005(2)
C7 0.022(2) 0.027(3) 0.015(2) 0.0008(18) 0.0097(18) 0.001(2)
C8 0.021(2) 0.034(3) 0.025(2) 0.008(2) 0.009(2) 0.006(2)
C9 0.019(2) 0.038(3) 0.024(2) 0.002(2) 0.007(2) 0.000(2)
C10 0.016(2) 0.027(3) 0.021(2) -0.0045(18) 0.0078(18) -0.007(2)
C11 0.022(2) 0.020(2) 0.025(2) 0.0013(18) 0.0147(19) 0.0034(19)
C12 0.020(2) 0.026(3) 0.017(2) -0.0008(17) 0.0096(18) 0.0004(19)
C13 0.024(2) 0.017(2) 0.023(2) 0.0020(18) 0.0151(19) 0.0017(19)
C14 0.036(3) 0.042(3) 0.025(3) 0.007(2) 0.017(2) 0.003(2)
C15 0.028(3) 0.029(3) 0.029(3) 0.012(2) 0.011(2) 0.007(2)
C1A 0.021(2) 0.018(2) 0.018(2) 0.0035(17) 0.0070(18) 0.0001(19)
C2A 0.029(3) 0.029(3) 0.028(3) 0.004(2) 0.013(2) -0.008(2)
C3A 0.032(3) 0.038(3) 0.032(3) 0.005(2) 0.015(2) -0.013(2)
C4A 0.026(3) 0.027(3) 0.028(3) 0.001(2) 0.005(2) -0.007(2)
C5A 0.038(3) 0.037(3) 0.028(3) -0.009(2) 0.016(2) -0.014(2)
C6A 0.032(3) 0.034(3) 0.028(3) -0.001(2) 0.021(2) -0.001(2)
C1B 0.020(2) 0.019(2) 0.022(2) 0.0005(17) 0.0087(19) -0.0018(19)
C2B 0.029(3) 0.028(3) 0.031(3) 0.000(2) 0.016(2) 0.001(2)
C3B 0.042(3) 0.030(3) 0.044(3) 0.005(2) 0.028(3) 0.011(2)
C4B 0.054(4) 0.030(3) 0.045(3) 0.001(2) 0.037(3) 0.001(3)
C5B 0.046(3) 0.033(3) 0.032(3) 0.005(2) 0.023(3) 0.002(3)
C6B 0.033(3) 0.026(3) 0.029(3) 0.005(2) 0.018(2) 0.004(2)
C1C 0.019(2) 0.016(2) 0.021(2) 0.0021(17) 0.0081(18) -0.0003(18)
C2C 0.026(3) 0.024(3) 0.021(2) -0.0017(19) 0.009(2) 0.000(2)
C3C 0.030(3) 0.023(3) 0.033(3) -0.005(2) 0.009(2) -0.002(2)
C4C 0.026(3) 0.032(3) 0.038(3) 0.001(2) 0.013(2) -0.011(2)
C5C 0.025(3) 0.038(3) 0.034(3) 0.003(2) 0.017(2) -0.003(2)
C6C 0.022(2) 0.023(2) 0.025(2) -0.0029(19) 0.009(2) -0.003(2)
C1D 0.020(2) 0.018(2) 0.027(2) -0.0069(18) 0.0134(19) -0.0025(19)
C2D 0.026(3) 0.026(3) 0.022(2) -0.0039(19) 0.011(2) -0.001(2)
C3D 0.021(3) 0.029(3) 0.040(3) -0.008(2) 0.011(2) 0.000(2)
C4D 0.029(3) 0.037(3) 0.048(3) -0.017(2) 0.024(3) -0.005(2)
C5D 0.040(3) 0.033(3) 0.035(3) -0.009(2) 0.027(2) -0.005(2)
C6D 0.032(3) 0.023(3) 0.026(2) 0.0001(19) 0.016(2) 0.000(2)
N1 0.027(2) 0.040(3) 0.024(2) -0.0049(19) 0.0091(18) -0.013(2)
O2 0.049(2) 0.059(3) 0.0258(19) 0.0036(17) 0.0193(18) -0.015(2)
O3 0.036(2) 0.051(3) 0.055(2) 0.016(2) 0.0218(19) 0.001(2)
O4 0.047(3) 0.048(3) 0.068(3) -0.006(2) 0.041(2) -0.006(2)
C1X 0.059(6) 0.049(6) 0.042(5) 0.009(4) 0.032(4) 0.008(5)
Cl1X 0.068(3) 0.077(2) 0.0488(15) 0.0038(14) 0.0068(14) -0.0159(18)
Cl2X 0.0480(19) 0.110(3) 0.0407(18) 0.0248(19) 0.0193(15) -0.0166(17)
C1Y 0.11(2) 0.039(13) 0.056(14) 0.012(11) 0.053(15) 0.041(15)
Cl1Y 0.093(7) 0.081(6) 0.055(4) -0.004(3) 0.032(4) 0.013(5)
Cl2Y 0.066(7) 0.112(8) 0.101(9) -0.051(8) 0.055(7) -0.025(6)
C2S 0.063(5) 0.074(5) 0.056(4) -0.010(4) 0.035(4) -0.012(4)
Cl3X 0.053(3) 0.182(9) 0.047(3) 0.017(4) 0.022(2) 0.035(5)
Cl4X 0.071(3) 0.092(5) 0.0439(17) -0.007(2) 0.0266(16) -0.014(3)
Cl3Y 0.094(9) 0.065(5) 0.154(13) 0.046(6) 0.089(10) 0.028(5)
Cl4Y 0.088(5) 0.166(17) 0.056(4) 0.018(6) 0.029(3) -0.034(8)
O1S 0.038(3) 0.071(4) 0.150(6) -0.033(4) -0.019(3) 0.029(3)
O2S 0.104(5) 0.120(5) 0.055(3) -0.004(3) 0.030(3) -0.066(4)

loop_
_atom_type_symbol
_atom_type_description
_atom_type_scat_dispersion_real
_atom_type_scat_dispersion_imag
_atom_type_scat_source
C C 0.0033 0.0016 'International Tables Vol C Tables 4.2.6.8 and 6.1.1.4'
Au Au -2.0133 8.8022 'International Tables Vol C Tables 4.2.6.8 and 6.1.1.4'
N N 0.0061 0.0033 'International Tables Vol C Tables 4.2.6.8 and 6.1.1.4'
O O 0.0106 0.0060 'International Tables Vol C Tables 4.2.6.8 and 6.1.1.4'
P P 0.1023 0.0942 'International Tables Vol C Tables 4.2.6.8 and 6.1.1.4'
Cl Cl 0.1484 0.1585 'International Tables Vol C Tables 4.2.6.8 and 6.1.1.4'
H H 0.0000 0.0000 'International Tables Vol C Tables 4.2.6.8 and 6.1.1.4'

loop_
_geom_angle_atom_site_label_1
_geom_angle_atom_site_label_2
_geom_angle_atom_site_label_3
_geom_angle
_geom_angle_site_symmetry_1
_geom_angle_site_symmetry_3
P1 Au1 P2 160.79(4) . 2_656
P1 Au1 Au1 102.08(3) . 2_656
P2 Au1 Au1 93.13(3) 2_656 2_656
C1A P1 C1B 103.6(2) . .
C1A P1 C1 102.7(2) . .
C1B P1 C1 105.7(2) . .
C1A P1 Au1 103.34(14) . .
C1B P1 Au1 117.17(15) . .
C1 P1 Au1 121.72(15) . .
C1C P2 C11 105.9(2) . .
C1C P2 C1D 104.0(2) . .
C11 P2 C1D 107.7(2) . .
C1C P2 Au1 114.16(15) . 2_656
C11 P2 Au1 103.80(15) . 2_656
C1D P2 Au1 120.40(14) . 2_656
C13 O1 C12 116.2(3) . .
C2 C1 C13 117.5(4) . .
C2 C1 P1 120.7(4) . .
C13 C1 P1 121.4(3) . .
C3 C2 C1 120.8(5) . .
C3 C2 H2 119.6 . .
C1 C2 H2 119.6 . .
C4 C3 C2 120.6(5) . .
C4 C3 H3 119.7 . .
C2 C3 H3 119.7 . .
C3 C4 C5 120.8(5) . .
C3 C4 H4 119.6 . .
C5 C4 H4 119.6 . .
C13 C5 C4 117.6(4) . .
C13 C5 C6 118.5(4) . .
C4 C5 C6 123.7(4) . .
C7 C6 C15 113.2(4) . .
C7 C6 C5 107.6(3) . .
C15 C6 C5 112.3(4) . .
C7 C6 C14 107.7(4) . .
C15 C6 C14 108.5(4) . .
C5 C6 C14 107.3(4) . .
C12 C7 C8 117.2(4) . .
C12 C7 C6 119.3(4) . .
C8 C7 C6 123.4(4) . .
C9 C8 C7 121.1(4) . .
C9 C8 H8 119.4 . .
C7 C8 H8 119.4 . .
C8 C9 C10 120.6(4) . .
C8 C9 H9 119.7 . .
C10 C9 H9 119.7 . .
C9 C10 C11 119.9(4) . .
C9 C10 H10 120.1 . .
C11 C10 H10 120.1 . .
C10 C11 C12 118.5(4) . .
C10 C11 P2 121.3(3) . .
C12 C11 P2 119.9(3) . .
C7 C12 C11 122.6(4) . .
C7 C12 O1 121.3(4) . .
C11 C12 O1 116.1(4) . .
O1 C13 C5 121.7(4) . .
O1 C13 C1 116.2(4) . .
C5 C13 C1 122.0(4) . .
C6 C14 H14A 109.5 . .
C6 C14 H14B 109.5 . .
H14A C14 H14B 109.5 . .
C6 C14 H14C 109.5 . .
H14A C14 H14C 109.5 . .
H14B C14 H14C 109.5 . .
C6 C15 H15A 109.5 . .
C6 C15 H15B 109.5 . .
H15A C15 H15B 109.5 . .
C6 C15 H15C 109.5 . .
H15A C15 H15C 109.5 . .
H15B C15 H15C 109.5 . .
C6A C1A C2A 119.1(4) . .
C6A C1A P1 119.4(4) . .
C2A C1A P1 121.6(3) . .
C3A C2A C1A 120.1(5) . .
C3A C2A H2A 119.9 . .
C1A C2A H2A 119.9 . .
C2A C3A C4A 120.0(5) . .
C2A C3A H3A 120.0 . .
C4A C3A H3A 120.0 . .
C5A C4A C3A 119.6(5) . .
C5A C4A H4A 120.2 . .
C3A C4A H4A 120.2 . .
C4A C5A C6A 120.6(5) . .
C4A C5A H5A 119.7 . .
C6A C5A H5A 119.7 . .
C1A C6A C5A 120.6(5) . .
C1A C6A H6A 119.7 . .
C5A C6A H6A 119.7 . .
C2B C1B C6B 119.0(4) . .
C2B C1B P1 117.2(3) . .
C6B C1B P1 123.5(4) . .
C3B C2B C1B 120.9(5) . .
C3B C2B H2B 119.6 . .
C1B C2B H2B 119.6 . .
C2B C3B C4B 120.0(5) . .
C2B C3B H3B 120.0 . .
C4B C3B H3B 120.0 . .
C5B C4B C3B 119.5(5) . .
C5B C4B H4B 120.3 . .
C3B C4B H4B 120.3 . .
C4B C5B C6B 120.6(5) . .
C4B C5B H5B 119.7 . .
C6B C5B H5B 119.7 . .
C5B C6B C1B 120.0(5) . .
C5B C6B H6B 120.0 . .
C1B C6B H6B 120.0 . .
C6C C1C C2C 119.3(4) . .
C6C C1C P2 120.7(3) . .
C2C C1C P2 120.0(3) . .
C3C C2C C1C 119.9(5) . .
C3C C2C H2C 120.0 . .
C1C C2C H2C 120.0 . .
C2C C3C C4C 120.0(5) . .
C2C C3C H3C 120.0 . .
C4C C3C H3C 120.0 . .
C3C C4C C5C 120.1(5) . .
C3C C4C H4C 120.0 . .
C5C C4C H4C 120.0 . .
C6C C5C C4C 120.0(5) . .
C6C C5C H5C 120.0 . .
C4C C5C H5C 120.0 . .
C5C C6C C1C 120.6(4) . .
C5C C6C H6C 119.7 . .
C1C C6C H6C 119.7 . .
C6D C1D C2D 119.7(4) . .
C6D C1D P2 121.3(4) . .
C2D C1D P2 118.8(3) . .
C3D C2D C1D 120.4(4) . .
C3D C2D H2D 119.8 . .
C1D C2D H2D 119.8 . .
C2D C3D C4D 119.6(5) . .
C2D C3D H3D 120.2 . .
C4D C3D H3D 120.2 . .
C5D C4D C3D 120.5(5) . .
C5D C4D H4D 119.8 . .
C3D C4D H4D 119.8 . .
C4D C5D C6D 120.1(5) . .
C4D C5D H5D 119.9 . .
C6D C5D H5D 119.9 . .
C1D C6D C5D 119.7(5) . .
C1D C6D H6D 120.1 . .
C5D C6D H6D 120.1 . .
O4 N1 O3 120.2(4) . .
O4 N1 O2 120.1(5) . .
O3 N1 O2 119.7(5) . .
Cl1X C1X Cl2X 111.1(5) . .
Cl1X C1X H1X1 109.4 . .
Cl2X C1X H1X1 109.4 . .
Cl1X C1X H1X2 109.4 . .
Cl2X C1X H1X2 109.4 . .
H1X1 C1X H1X2 108.0 . .
Cl1Y C1Y Cl2Y 109.5(12) . .
Cl1Y C1Y H1Y1 109.8 . .
Cl2Y C1Y H1Y1 109.8 . .
Cl1Y C1Y H1Y2 109.8 . .
Cl2Y C1Y H1Y2 109.8 . .
H1Y1 C1Y H1Y2 108.2 . .
Cl3Y C2S Cl4X 101.2(7) . .
Cl3Y C2S Cl4Y 120.1(8) . .
Cl4X C2S Cl3X 110.1(5) . .
Cl4Y C2S Cl3X 121.7(7) . .
Cl3Y C2S H2S1 102.3 . .
Cl4X C2S H2S1 109.6 . .
Cl4Y C2S H2S1 122.3 . .
Cl3X C2S H2S1 109.6 . .
Cl3Y C2S H2S2 125.1 . .
Cl4X C2S H2S2 109.6 . .
Cl4Y C2S H2S2 78.8 . .
Cl3X C2S H2S2 109.6 . .
H2S1 C2S H2S2 108.1 . .
O1S O1S H1S 75.9 2_655 .
H2S O1S H1S 77.2 . .
H3S O2S H4S 67.4 . .

loop_
_geom_bond_atom_site_label_1
_geom_bond_atom_site_label_2
_geom_bond_distance
_geom_bond_site_symmetry_2
Au1 P1 2.3264(12) .
Au1 P2 2.3306(12) 2_656
Au1 Au1 2.8585(9) 2_656
P1 C1A 1.820(5) .
P1 C1B 1.820(5) .
P1 C1 1.821(5) .
P2 C1C 1.815(4) .
P2 C11 1.816(4) .
P2 C1D 1.819(5) .
P2 Au1 2.3306(12) 2_656
O1 C13 1.381(5) .
O1 C12 1.398(5) .
C1 C2 1.386(6) .
C1 C13 1.414(6) .
C2 C3 1.384(7) .
C2 H2 0.9500 .
C3 C4 1.380(7) .
C3 H3 0.9500 .
C4 C5 1.395(7) .
C4 H4 0.9500 .
C5 C13 1.393(6) .
C5 C6 1.531(6) .
C6 C7 1.524(6) .
C6 C15 1.526(6) .
C6 C14 1.559(7) .
C7 C12 1.390(6) .
C7 C8 1.397(7) .
C8 C9 1.385(7) .
C8 H8 0.9500 .
C9 C10 1.385(7) .
C9 H9 0.9500 .
C10 C11 1.392(6) .
C10 H10 0.9500 .
C11 C12 1.397(6) .
C14 H14A 0.9800 .
C14 H14B 0.9800 .
C14 H14C 0.9800 .
C15 H15A 0.9800 .
C15 H15B 0.9800 .
C15 H15C 0.9800 .
C1A C6A 1.380(6) .
C1A C2A 1.393(7) .
C2A C3A 1.389(7) .
C2A H2A 0.9500 .
C3A C4A 1.391(7) .
C3A H3A 0.9500 .
C4A C5A 1.368(7) .
C4A H4A 0.9500 .
C5A C6A 1.386(7) .
C5A H5A 0.9500 .
C6A H6A 0.9500 .
C1B C2B 1.384(7) .
C1B C6B 1.394(6) .
C2B C3B 1.376(7) .
C2B H2B 0.9500 .
C3B C4B 1.392(7) .
C3B H3B 0.9500 .
C4B C5B 1.375(8) .
C4B H4B 0.9500 .
C5B C6B 1.384(7) .
C5B H5B 0.9500 .
C6B H6B 0.9500 .
C1C C6C 1.387(6) .
C1C C2C 1.397(6) .
C2C C3C 1.379(7) .
C2C H2C 0.9500 .
C3C C4C 1.384(7) .
C3C H3C 0.9500 .
C4C C5C 1.386(7) .
C4C H4C 0.9500 .
C5C C6C 1.370(7) .
C5C H5C 0.9500 .
C6C H6C 0.9500 .
C1D C6D 1.380(6) .
C1D C2D 1.398(6) .
C2D C3D 1.374(7) .
C2D H2D 0.9500 .
C3D C4D 1.390(7) .
C3D H3D 0.9500 .
C4D C5D 1.371(8) .
C4D H4D 0.9500 .
C5D C6D 1.395(7) .
C5D H5D 0.9500 .
C6D H6D 0.9500 .
N1 O4 1.246(6) .
N1 O3 1.247(6) .
N1 O2 1.250(5) .
C1X Cl1X 1.743(10) .
C1X Cl2X 1.746(8) .
C1X H1X1 0.9900 .
C1X H1X2 0.9900 .
C1Y Cl1Y 1.68(3) .
C1Y Cl2Y 1.85(3) .
C1Y H1Y1 0.9900 .
C1Y H1Y2 0.9900 .
C2S Cl3Y 1.619(19) .
C2S Cl4X 1.736(8) .
C2S Cl4Y 1.736(12) .
C2S Cl3X 1.769(12) .
C2S H2S1 0.9900 .
C2S H2S2 0.9900 .
O1S O1S 1.614(9) 2_655
O1S H2S 1.0035 .
O1S H1S 0.9572 .
O2S H3S 0.9996 .
O2S H4S 1.0050 .

loop_
_geom_torsion_atom_site_label_1
_geom_torsion_atom_site_label_2
_geom_torsion_atom_site_label_3
_geom_torsion_atom_site_label_4
_geom_torsion
_geom_torsion_site_symmetry_1
P2 Au1 P1 C1A -3.7(2) 2_656
Au1 Au1 P1 C1A 137.91(15) 2_656
P2 Au1 P1 C1B 109.4(2) 2_656
Au1 Au1 P1 C1B -108.94(16) 2_656
P2 Au1 P1 C1 -118.0(2) 2_656
Au1 Au1 P1 C1 23.58(18) 2_656
C1A P1 C1 C2 -3.0(4) .
C1B P1 C1 C2 -111.3(4) .
Au1 P1 C1 C2 111.6(4) .
C1A P1 C1 C13 169.7(4) .
C1B P1 C1 C13 61.5(4) .
Au1 P1 C1 C13 -75.6(4) .
C13 C1 C2 C3 -0.9(7) .
P1 C1 C2 C3 172.1(4) .
C1 C2 C3 C4 -4.6(9) .
C2 C3 C4 C5 3.4(9) .
C3 C4 C5 C13 3.3(8) .
C3 C4 C5 C6 -171.4(5) .
C13 C5 C6 C7 36.5(6) .
C4 C5 C6 C7 -148.9(5) .
C13 C5 C6 C15 161.6(4) .
C4 C5 C6 C15 -23.7(6) .
C13 C5 C6 C14 -79.2(5) .
C4 C5 C6 C14 95.5(5) .
C15 C6 C7 C12 -156.0(4) .
C5 C6 C7 C12 -31.4(6) .
C14 C6 C7 C12 84.0(5) .
C15 C6 C7 C8 26.4(6) .
C5 C6 C7 C8 151.0(4) .
C14 C6 C7 C8 -93.6(5) .
C12 C7 C8 C9 -0.9(7) .
C6 C7 C8 C9 176.7(4) .
C7 C8 C9 C10 1.7(7) .
C8 C9 C10 C11 0.0(7) .
C9 C10 C11 C12 -2.5(7) .
C9 C10 C11 P2 171.4(4) .
C1C P2 C11 C10 7.5(4) .
C1D P2 C11 C10 118.3(4) .
Au1 P2 C11 C10 -113.0(4) 2_656
C1C P2 C11 C12 -178.7(4) .
C1D P2 C11 C12 -67.9(4) .
Au1 P2 C11 C12 60.8(4) 2_656
C8 C7 C12 C11 -1.6(7) .
C6 C7 C12 C11 -179.4(4) .
C8 C7 C12 O1 178.9(4) .
C6 C7 C12 O1 1.1(6) .
C10 C11 C12 C7 3.3(7) .
P2 C11 C12 C7 -170.7(3) .
C10 C11 C12 O1 -177.2(4) .
P2 C11 C12 O1 8.9(5) .
C13 O1 C12 C7 27.8(6) .
C13 O1 C12 C11 -151.7(4) .
C12 O1 C13 C5 -22.3(6) .
C12 O1 C13 C1 160.1(4) .
C4 C5 C13 O1 173.5(4) .
C6 C5 C13 O1 -11.5(6) .
C4 C5 C13 C1 -9.0(7) .
C6 C5 C13 C1 166.0(4) .
C2 C1 C13 O1 -174.5(4) .
P1 C1 C13 O1 12.5(5) .
C2 C1 C13 C5 7.9(7) .
P1 C1 C13 C5 -165.1(4) .
C1B P1 C1A C6A -160.4(4) .
C1 P1 C1A C6A 89.7(4) .
Au1 P1 C1A C6A -37.7(4) .
C1B P1 C1A C2A 20.2(4) .
C1 P1 C1A C2A -89.7(4) .
Au1 P1 C1A C2A 142.9(4) .
C6A C1A C2A C3A -0.8(7) .
P1 C1A C2A C3A 178.6(4) .
C1A C2A C3A C4A -0.4(8) .
C2A C3A C4A C5A 1.2(8) .
C3A C4A C5A C6A -0.9(8) .
C2A C1A C6A C5A 1.2(7) .
P1 C1A C6A C5A -178.2(4) .
C4A C5A C6A C1A -0.3(8) .
C1A P1 C1B C2B 67.0(4) .
C1 P1 C1B C2B 174.6(4) .
Au1 P1 C1B C2B -46.0(4) .
C1A P1 C1B C6B -106.4(4) .
C1 P1 C1B C6B 1.2(5) .
Au1 P1 C1B C6B 140.6(4) .
C6B C1B C2B C3B 1.2(7) .
P1 C1B C2B C3B -172.6(4) .
C1B C2B C3B C4B -1.9(8) .
C2B C3B C4B C5B 0.3(8) .
C3B C4B C5B C6B 2.1(8) .
C4B C5B C6B C1B -2.8(8) .
C2B C1B C6B C5B 1.2(7) .
P1 C1B C6B C5B 174.5(4) .
C11 P2 C1C C6C -104.2(4) .
C1D P2 C1C C6C 142.5(4) .
Au1 P2 C1C C6C 9.4(4) 2_656
C11 P2 C1C C2C 74.4(4) .
C1D P2 C1C C2C -39.0(4) .
Au1 P2 C1C C2C -172.1(3) 2_656
C6C C1C C2C C3C -1.3(7) .
P2 C1C C2C C3C -179.9(4) .
C1C C2C C3C C4C -0.4(7) .
C2C C3C C4C C5C 2.0(8) .
C3C C4C C5C C6C -1.7(8) .
C4C C5C C6C C1C -0.1(7) .
C2C C1C C6C C5C 1.6(7) .
P2 C1C C6C C5C -179.8(4) .
C1C P2 C1D C6D 103.7(4) .
C11 P2 C1D C6D -8.3(4) .
Au1 P2 C1D C6D -126.9(3) 2_656
C1C P2 C1D C2D -71.0(4) .
C11 P2 C1D C2D 177.0(4) .
Au1 P2 C1D C2D 58.4(4) 2_656
C6D C1D C2D C3D 0.2(7) .
P2 C1D C2D C3D 175.0(4) .
C1D C2D C3D C4D 0.0(7) .
C2D C3D C4D C5D -0.3(8) .
C3D C4D C5D C6D 0.4(8) .
C2D C1D C6D C5D -0.1(7) .
P2 C1D C6D C5D -174.8(4) .
C4D C5D C6D C1D -0.2(7) .
